data_7043854
loop_
_publ_author_name
'Xu, Yuangang'
'Liu, wei'
'li, dongxue'
'Chen, Houhe'
'Lu, Ming'

_publ_section_title
;
 In situ synthesized 3D metal-organic frameworks (MOFs) constructed from
 transition metal cations and tetrazole derivatives : a family of
 insensitive energetic materials
;
_journal_name_full 'Dalton Trans.'
_journal_paper_doi 10.1039/C7DT02582C
_journal_year 2017
_chemical_formula_moiety 'C2 H3 Ag N4'
_chemical_formula_sum 'C2 H3 Ag N4'
_chemical_formula_weight 190.95
_space_group_crystal_system monoclinic
_space_group_IT_number 15
_space_group_name_Hall '-C 2yc'
_space_group_name_H-M_alt 'C 1 2/c 1'
_symmetry_space_group_name_Hall '-C 2yc'
_symmetry_space_group_name_H-M 'C 1 2/c 1'
_atom_sites_solution_hydrogens geom
_atom_sites_solution_primary dual
_audit_creation_date 2016-12-15
_audit_creation_method
;
Olex2 1.2
(compiled 2016.11.30 svn.r3356 for OlexSys, GUI svn.r5269)
;
_audit_update_record
;
2017-02-24 deposited with the CCDC.
2017-07-31 downloaded from the CCDC.
;
_cell_angle_alpha 90
_cell_angle_beta 99.850(2)
_cell_angle_gamma 90
_cell_formula_units_Z 8
_cell_length_a 9.9881(3)
_cell_length_b 11.4508(3)
_cell_length_c 7.5151(2)
_cell_measurement_reflns_used 6679
_cell_measurement_temperature 170
_cell_measurement_theta_max 27.49
_cell_measurement_theta_min 2.73
_cell_volume 846.84(4)
_computing_cell_refinement 'SAINT v8.34A (Bruker, 2013)'
_computing_data_reduction 'SAINT v8.34A (Bruker, 2013)'
_computing_molecular_graphics 'Olex2 (Dolomanov et al., 2009)'
_computing_publication_material 'Olex2 (Dolomanov et al., 2009)'
_computing_structure_refinement 'ShelXL (Sheldrick, 2015)'
_computing_structure_solution 'ShelXT (Sheldrick, 2015)'
_diffrn_ambient_temperature 170
_diffrn_measured_fraction_theta_full 1.000
_diffrn_measured_fraction_theta_max 1.000
_diffrn_measurement_device_type 'Bruker APEX-II CCD'
_diffrn_measurement_method '\f and \w scans'
_diffrn_radiation_type MoK\a
_diffrn_radiation_wavelength 0.71073
_diffrn_reflns_av_R_equivalents 0.0190
_diffrn_reflns_av_unetI/netI 0.0195
_diffrn_reflns_Laue_measured_fraction_full 1.000
_diffrn_reflns_Laue_measured_fraction_max 1.000
_diffrn_reflns_limit_h_max 8
_diffrn_reflns_limit_h_min -12
_diffrn_reflns_limit_k_max 14
_diffrn_reflns_limit_k_min -9
_diffrn_reflns_limit_l_max 9
_diffrn_reflns_limit_l_min -9
_diffrn_reflns_number 1881
_diffrn_reflns_point_group_measured_fraction_full 1.000
_diffrn_reflns_point_group_measured_fraction_max 1.000
_diffrn_reflns_theta_full 26.000
_diffrn_reflns_theta_max 27.516
_diffrn_reflns_theta_min 2.729
_diffrn_standards_number 0
_exptl_absorpt_coefficient_mu 4.594
_exptl_absorpt_correction_T_max 0.5321
_exptl_absorpt_correction_T_min 0.4521
_exptl_absorpt_correction_type multi-scan
_exptl_absorpt_process_details
;
 TWINABS-2012/1 (Bruker,2012) was used for absorption correction.
 
For component 1:
 wR2(int) was 0.0710 before and 0.0345 after correction.
 The Ratio of minimum to maximum transmission not present.
 The \l/2 correction factor is Not present
 
For component 2:
 wR2(int) was 0.0827 before and 0.0342 after correction.
 The Ratio of minimum to maximum transmission is 0.77.
 The \l/2 correction factor is Not present

Final HKLF 4 output contains 14067 reflections, Rint = 0.0319
 (10476 with I > 3sig(I), Rint = 0.0310)
;
_exptl_crystal_colour colourless
_exptl_crystal_colour_primary colourless
_exptl_crystal_density_diffrn 2.995
_exptl_crystal_description needle
_exptl_crystal_F_000 720
_exptl_crystal_size_max 0.25
_exptl_crystal_size_mid 0.12
_exptl_crystal_size_min 0.05
_refine_diff_density_max 0.295
_refine_diff_density_min -0.717
_refine_diff_density_rms 0.128
_refine_ls_extinction_method none
_refine_ls_goodness_of_fit_ref 1.157
_refine_ls_hydrogen_treatment constr
_refine_ls_matrix_type full
_refine_ls_number_parameters 65
_refine_ls_number_reflns 969
_refine_ls_number_restraints 0
_refine_ls_restrained_S_all 1.157
_refine_ls_R_factor_all 0.0182
_refine_ls_R_factor_gt 0.0152
_refine_ls_shift/su_max 0.002
_refine_ls_shift/su_mean 0.000
_refine_ls_structure_factor_coef Fsqd
_refine_ls_weighting_details 'w=1/[\s^2^(Fo^2^)+(0.0157P)^2^+1.5187P] where P=(Fo^2^+2Fc^2^)/3'
_refine_ls_weighting_scheme calc
_refine_ls_wR_factor_gt 0.0379
_refine_ls_wR_factor_ref 0.0385
_reflns_Friedel_coverage 0.000
_reflns_number_gt 912
_reflns_number_total 969
_reflns_threshold_expression 'I > 2\s(I)'
_cod_data_source_file c7dt02582c2.cif
_cod_data_source_block zz
_cod_database_code 7043854
_shelx_space_group_comment
;
The symmetry employed for this shelxl refinement is uniquely defined
by the following loop, which should always be used as a source of
symmetry information in preference to the above space-group names.
They are only intended as comments.
;
_olex2_refinement_description
;
1. Fixed Uiso
 At 1.5 times of:
  All C(H,H,H) groups
2.a Idealised Me refined as rotating group:
 C2(H2A,H2B,H2C)
;
_shelx_shelxl_version_number 2014/7
_olex2_submission_special_instructions 'No special instructions were received'

loop_
_space_group_symop_operation_xyz
'x, y, z'
'-x, y, -z+1/2'
'x+1/2, y+1/2, z'
'-x+1/2, y+1/2, -z+1/2'
'-x, -y, -z'
'x, -y, z-1/2'
'-x+1/2, -y+1/2, -z'
'x+1/2, -y+1/2, z-1/2'

loop_
_atom_site_label
_atom_site_type_symbol
_atom_site_fract_x
_atom_site_fract_y
_atom_site_fract_z
_atom_site_U_iso_or_equiv
_atom_site_adp_type
_atom_site_occupancy
_atom_site_site_symmetry_order
_atom_site_calc_flag
_atom_site_refinement_flags_posn
Ag1 Ag 0.12821(2) 0.88032(2) 0.12541(2) 0.02329(8) Uani 1 1 d .
N1 N 0.27494(19) 0.74563(16) 0.2455(3) 0.0175(4) Uani 1 1 d .
N3 N 0.3550(2) 0.57551(17) 0.3302(3) 0.0192(4) Uani 1 1 d .
N2 N 0.2618(2) 0.62954(16) 0.2152(3) 0.0210(4) Uani 1 1 d .
N4 N 0.43083(19) 0.65488(17) 0.4366(3) 0.0180(4) Uani 1 1 d .
C1 C 0.3799(2) 0.75835(19) 0.3810(3) 0.0163(4) Uani 1 1 d .
C2 C 0.4328(3) 0.8719(2) 0.4577(3) 0.0231(5) Uani 1 1 d .
H2A H 0.5282 0.8802 0.4440 0.035 Uiso 1 1 calc GR
H2B H 0.4258 0.8749 0.5861 0.035 Uiso 1 1 calc GR
H2C H 0.3794 0.9355 0.3935 0.035 Uiso 1 1 calc GR

loop_
_atom_site_aniso_label
_atom_site_aniso_U_11
_atom_site_aniso_U_22
_atom_site_aniso_U_33
_atom_site_aniso_U_23
_atom_site_aniso_U_13
_atom_site_aniso_U_12
Ag1 0.02277(12) 0.01348(11) 0.02851(11) -0.00011(6) -0.01012(7) 0.00212(7)
N1 0.0167(10) 0.0120(9) 0.0210(8) 0.0008(7) -0.0048(7) 0.0005(8)
N3 0.0186(10) 0.0121(9) 0.0239(9) 0.0010(7) -0.0047(7) 0.0002(8)
N2 0.0202(10) 0.0140(9) 0.0249(9) 0.0016(7) -0.0072(8) -0.0001(8)
N4 0.0146(9) 0.0136(9) 0.0227(9) -0.0002(7) -0.0058(7) -0.0005(7)
C1 0.0142(11) 0.0136(10) 0.0197(10) -0.0004(8) -0.0010(8) -0.0018(8)
C2 0.0222(13) 0.0158(11) 0.0280(11) -0.0037(9) -0.0051(9) 0.0001(9)

loop_
_atom_type_symbol
_atom_type_description
_atom_type_scat_dispersion_real
_atom_type_scat_dispersion_imag
_atom_type_scat_source
C C 0.0033 0.0016 'International Tables Vol C Tables 4.2.6.8 and 6.1.1.4'
H H 0.0000 0.0000 'International Tables Vol C Tables 4.2.6.8 and 6.1.1.4'
Ag Ag -0.8971 1.1015 'International Tables Vol C Tables 4.2.6.8 and 6.1.1.4'
N N 0.0061 0.0033 'International Tables Vol C Tables 4.2.6.8 and 6.1.1.4'

loop_
_geom_angle_atom_site_label_1
_geom_angle_atom_site_label_2
_geom_angle_atom_site_label_3
_geom_angle
_geom_angle_site_symmetry_1
_geom_angle_site_symmetry_3
N1 Ag1 N3 127.00(7) . 4
N1 Ag1 N4 125.32(7) . 8_465
N4 Ag1 N3 107.68(7) 8_465 4
N2 N1 Ag1 125.37(15) . .
C1 N1 Ag1 127.79(15) . .
C1 N1 N2 106.04(18) . .
N2 N3 Ag1 126.12(15) . 4_545
N2 N3 N4 109.57(18) . .
N4 N3 Ag1 123.81(15) . 4_545
N3 N2 N1 108.37(18) . .
N3 N4 Ag1 126.24(15) . 8_566
C1 N4 Ag1 127.07(15) . 8_566
C1 N4 N3 105.51(17) . .
N1 C1 C2 124.9(2) . .
N4 C1 N1 110.50(19) . .
N4 C1 C2 124.62(19) . .
C1 C2 H2A 109.5 . .
C1 C2 H2B 109.5 . .
C1 C2 H2C 109.5 . .
H2A C2 H2B 109.5 . .
H2A C2 H2C 109.5 . .
H2B C2 H2C 109.5 . .

loop_
_geom_bond_atom_site_label_1
_geom_bond_atom_site_label_2
_geom_bond_distance
_geom_bond_site_symmetry_2
Ag1 N1 2.2111(18) .
Ag1 N3 2.262(2) 4
Ag1 N4 2.2595(19) 8_465
N1 N2 1.351(2) .
N1 C1 1.338(3) .
N3 Ag1 2.262(2) 4_545
N3 N2 1.312(3) .
N3 N4 1.354(3) .
N4 Ag1 2.2595(19) 8_566
N4 C1 1.328(3) .
C1 C2 1.482(3) .
C2 H2A 0.9800 .
C2 H2B 0.9800 .
C2 H2C 0.9800 .

loop_
_geom_torsion_atom_site_label_1
_geom_torsion_atom_site_label_2
_geom_torsion_atom_site_label_3
_geom_torsion_atom_site_label_4
_geom_torsion
_geom_torsion_site_symmetry_1
_geom_torsion_site_symmetry_4
Ag1 N1 N2 N3 -169.76(14) . .
Ag1 N1 C1 N4 169.35(14) . .
Ag1 N1 C1 C2 -11.1(3) . .
Ag1 N3 N2 N1 171.79(15) 4_545 .
Ag1 N3 N4 Ag1 19.3(2) 4_545 8_566
Ag1 N3 N4 C1 -172.45(15) 4_545 .
Ag1 N4 C1 N1 168.66(15) 8_566 .
Ag1 N4 C1 C2 -10.9(3) 8_566 .
N3 N4 C1 N1 0.5(2) . .
N3 N4 C1 C2 -179.0(2) . .
N2 N1 C1 N4 -0.7(3) . .
N2 N1 C1 C2 178.8(2) . .
N2 N3 N4 Ag1 -168.39(15) . 8_566
N2 N3 N4 C1 -0.1(2) . .
N4 N3 N2 N1 -0.3(3) . .
C1 N1 N2 N3 0.6(3) . .
